data_4503099
loop_
_publ_author_name
'Prasad, T. K.'
'Rajasekharan, M. V.'

_publ_section_title
;
 Solvent Dependent Crystallization of Isomeric Chain Coordination Polymers
 in the Ce-Zn/Cd-dipic System
;
_journal_issue 4
_journal_name_full 'Crystal Growth &amp; Design'
_journal_page_first 1346
_journal_paper_doi 10.1021/cg070349z
_journal_volume 8
_journal_year 2008
_chemical_formula_moiety 'C23 H21 Ce N3 O16 Zn, 3(H2 O)'
_chemical_formula_sum 'C23 H27 Ce N3 O19 Zn'
_chemical_formula_weight 854.97
_chemical_name_systematic
;
 ?
;
_space_group_IT_number 15
_symmetry_cell_setting monoclinic
_symmetry_space_group_name_Hall '-C 2yc'
_symmetry_space_group_name_H-M 'C 1 2/c 1'
_atom_sites_solution_hydrogens geom
_atom_sites_solution_primary direct
_atom_sites_solution_secondary difmap
_audit_creation_method SHELXL-97
_cell_angle_alpha 90.00
_cell_angle_beta 110.1090(10)
_cell_angle_gamma 90.00
_cell_formula_units_Z 4
_cell_length_a 10.0594(6)
_cell_length_b 21.8172(12)
_cell_length_c 14.6047(8)
_cell_measurement_reflns_used 6676
_cell_measurement_temperature 100(2)
_cell_measurement_theta_max 28.30
_cell_measurement_theta_min 2.35
_cell_volume 3009.9(3)
_computing_cell_refinement 'Bruker SMART'
_computing_data_collection 'Bruker SMART'
_computing_data_reduction 'Bruker SAINT'
_computing_molecular_graphics 'ORTEP-3 for windows'
_computing_publication_material 'SHELXL-97 (Sheldrick, 1997)'
_computing_structure_refinement 'SHELXL-97 (Sheldrick, 1997)'
_computing_structure_solution 'SHELXS-97 (Sheldrick, 1997)'
_diffrn_ambient_temperature 100(2)
_diffrn_measured_fraction_theta_full 0.994
_diffrn_measured_fraction_theta_max 0.967
_diffrn_measurement_device_type 'CCD area detector'
_diffrn_measurement_method 'phi and omega scans'
_diffrn_radiation_monochromator graphite
_diffrn_radiation_source 'sealed tube'
_diffrn_radiation_type MoK\a
_diffrn_radiation_wavelength 0.71073
_diffrn_reflns_av_R_equivalents 0.0497
_diffrn_reflns_av_sigmaI/netI 0.0262
_diffrn_reflns_limit_h_max 13
_diffrn_reflns_limit_h_min -13
_diffrn_reflns_limit_k_max 28
_diffrn_reflns_limit_k_min -28
_diffrn_reflns_limit_l_max 19
_diffrn_reflns_limit_l_min -18
_diffrn_reflns_number 17165
_diffrn_reflns_theta_full 25.00
_diffrn_reflns_theta_max 28.30
_diffrn_reflns_theta_min 1.87
_exptl_absorpt_coefficient_mu 2.381
_exptl_absorpt_correction_T_max 0.405
_exptl_absorpt_correction_T_min 0.336
_exptl_absorpt_correction_type multi-scan
_exptl_absorpt_process_details SADABS
_exptl_crystal_colour 'pale yellow'
_exptl_crystal_density_diffrn 1.887
_exptl_crystal_density_method 'not measured'
_exptl_crystal_description prism
_exptl_crystal_F_000 1704
_exptl_crystal_size_max 0.45
_exptl_crystal_size_mid 0.38
_exptl_crystal_size_min 0.38
_refine_diff_density_max 5.755
_refine_diff_density_min -2.398
_refine_diff_density_rms 0.215
_refine_ls_extinction_method none
_refine_ls_goodness_of_fit_ref 1.054
_refine_ls_hydrogen_treatment constr
_refine_ls_matrix_type full
_refine_ls_number_parameters 241
_refine_ls_number_reflns 3616
_refine_ls_number_restraints 1
_refine_ls_restrained_S_all 1.054
_refine_ls_R_factor_all 0.0585
_refine_ls_R_factor_gt 0.0575
_refine_ls_shift/su_max 0.001
_refine_ls_shift/su_mean 0.000
_refine_ls_structure_factor_coef Fsqd
_refine_ls_weighting_details 'calc w=1/[\s^2^(Fo^2^)+(0.0802P)^2^+57.3585P] where P=(Fo^2^+2Fc^2^)/3'
_refine_ls_weighting_scheme calc
_refine_ls_wR_factor_gt 0.1481
_refine_ls_wR_factor_ref 0.1490
_reflns_number_gt 3521
_reflns_number_total 3616
_reflns_threshold_expression >2sigma(I)
_cod_data_source_file cg070349z-file003.cif
_cod_data_source_block 2
_cod_depositor_comments
;
The following automatic conversions were performed:

'_symmetry_cell_setting' value 'Monoclinic' changed to 'monoclinic'
according to /home/saulius/struct/CIF-dictionaries/cif_core.dic
dictionary named 'cif_core.dic' version 2.4.1 from 2010-06-29.

Automatic conversion script
Id: cif_fix_values 1715 2011-07-08 13:25:40Z adriana 
;
_cod_original_sg_symbol_H-M C2/c
_cod_database_code 4503099

loop_
_symmetry_equiv_pos_as_xyz
'x, y, z'
'-x, y, -z+1/2'
'x+1/2, y+1/2, z'
'-x+1/2, y+1/2, -z+1/2'
'-x, -y, -z'
'x, -y, z-1/2'
'-x+1/2, -y+1/2, -z'
'x+1/2, -y+1/2, z-1/2'

loop_
_atom_site_label
_atom_site_type_symbol
_atom_site_fract_x
_atom_site_fract_y
_atom_site_fract_z
_atom_site_U_iso_or_equiv
_atom_site_adp_type
_atom_site_occupancy
_atom_site_symmetry_multiplicity
_atom_site_calc_flag
_atom_site_refinement_flags
_atom_site_disorder_assembly
_atom_site_disorder_group
Ce Ce 0.5000 0.112321(16) 0.7500 0.01395(14) Uani 1 2 d S . .
Zn Zn 0.0000 0.0000 0.5000 0.0453(4) Uani 1 2 d S . .
C11 C 0.2989(5) 0.1517(3) 0.5182(4) 0.0217(10) Uani 1 1 d . B .
C12 C 0.2550(6) 0.1805(3) 0.4282(4) 0.0276(12) Uani 1 1 d . . .
H12 H 0.1664 0.1706 0.3803 0.033 Uiso 1 1 calc R . .
C13 C 0.3423(7) 0.2240(3) 0.4094(4) 0.0283(12) Uani 1 1 d . . .
H13 H 0.3136 0.2444 0.3482 0.034 Uiso 1 1 calc R . .
C14 C 0.4716(6) 0.2380(2) 0.4798(4) 0.0230(10) Uani 1 1 d . . .
H14 H 0.5343 0.2667 0.4673 0.028 Uiso 1 1 calc R . .
C15 C 0.5065(5) 0.2082(2) 0.5697(3) 0.0167(9) Uani 1 1 d . . .
C16 C 0.6429(5) 0.2183(2) 0.6543(4) 0.0187(9) Uani 1 1 d . . .
C17 C 0.2214(6) 0.1017(3) 0.5485(4) 0.0290(13) Uani 1 1 d . . .
C21 C 0.5879(15) -0.0340(5) 0.7247(13) 0.026(3) Uani 0.491(17) 1 d P . -1
C22 C 0.6094(19) -0.0965(6) 0.7375(15) 0.048(5) Uani 0.491(17) 1 d P . -1
H22 H 0.6559 -0.1180 0.7025 0.058 Uiso 0.491(17) 1 d PR . -1
C23 C 0.566(2) -0.1258(7) 0.8072(17) 0.064(6) Uani 0.509(17) 1 d P . -1
H23 H 0.5788 -0.1678 0.8172 0.077 Uiso 0.509(17) 1 d PR . -1
C24 C 0.5021(19) -0.0912(6) 0.8609(15) 0.051(5) Uani 0.509(17) 1 d P . -1
H24 H 0.4756 -0.1088 0.9101 0.061 Uiso 0.509(17) 1 d PR . -1
C25 C 0.4740(16) -0.0301(5) 0.8355(14) 0.030(4) Uani 0.509(17) 1 d P . -1
C26 C 0.3813(10) 0.0072(3) 0.8652(10) 0.070(4) Uani 1 1 d . . .
C31A C 0.231(3) -0.1110(11) 0.537(2) 0.114(10) Uiso 0.69(3) 1 d P A 1
H31A H 0.2574 -0.1280 0.4837 0.171 Uiso 0.69(3) 1 calc PR A 1
H31B H 0.1538 -0.1350 0.5452 0.171 Uiso 0.69(3) 1 calc PR A 1
H31C H 0.3135 -0.1126 0.5977 0.171 Uiso 0.69(3) 1 calc PR A 1
C31B C 0.155(2) -0.1035(9) 0.4673(15) 0.027(6) Uiso 0.31(3) 1 d P A 2
H31D H 0.2493 -0.1177 0.4704 0.040 Uiso 0.31(3) 1 calc PR A 2
H31E H 0.0866 -0.1122 0.4026 0.040 Uiso 0.31(3) 1 calc PR A 2
H31F H 0.1275 -0.1247 0.5170 0.040 Uiso 0.31(3) 1 calc PR A 2
N11 N 0.4219(4) 0.16639(19) 0.5877(3) 0.0159(8) Uani 1 1 d . . .
N31 N 0.5000 -0.0021(4) 0.7500 0.069(4) Uani 1 2 d S . .
O11 O 0.2832(4) 0.0804(2) 0.6337(3) 0.0278(9) Uani 1 1 d . B .
O12 O 0.1061(5) 0.0833(3) 0.4900(4) 0.0449(14) Uani 1 1 d . B .
O13 O 0.6495(4) 0.18830(16) 0.7324(2) 0.0173(7) Uani 1 1 d . . .
O14 O 0.7352(5) 0.2520(2) 0.6459(3) 0.0329(10) Uani 1 1 d . . .
O21 O 0.3882(4) 0.06472(19) 0.8501(3) 0.0272(9) Uani 1 1 d . . .
O22A O 0.353(2) -0.0095(10) 0.948(3) 0.024(6) Uani 0.43(7) 1 d P . 1
O22B O 0.308(3) -0.0218(8) 0.900(3) 0.042(8) Uani 0.57(7) 1 d P . 2
O32A O 0.0612(9) 0.0146(4) 0.6428(6) 0.027(3) Uiso 0.54(2) 1 d P B 1
H32A H 0.0385 -0.0140 0.6660 0.035 Uiso 0.54(2) 1 d PR B 1
H32B H 0.0146 0.0417 0.6619 0.035 Uiso 0.54(2) 1 d PR B 1
O32B O 0.0932(10) -0.0169(6) 0.6590(7) 0.030(3) Uiso 0.46(2) 1 d P B 2
H32C H 0.0697 -0.0402 0.6764 0.039 Uiso 0.46(2) 1 d PR B 2
H32D H 0.0658 0.0198 0.6723 0.039 Uiso 0.46(2) 1 d PR B 2
O31A O 0.1911(15) -0.0543(6) 0.5178(13) 0.035(3) Uiso 0.51(4) 1 d P A 1
H31G H 0.2563 -0.0361 0.5037 0.045 Uiso 0.51(4) 1 d PR A 1
O31B O 0.1597(15) -0.0422(6) 0.4839(14) 0.035(4) Uiso 0.49(4) 1 d P A 2
H31H H 0.1802 -0.0199 0.4505 0.045 Uiso 0.49(4) 1 d PR A 2
O1W O 0.14263(16) 0.0860(10) 0.7893(15) 0.224(9) Uiso 1 1 d D C -1
H1A H 0.1418 0.1208 0.7930 0.291 Uiso 1 1 d R C -1
H1B H 0.1869 0.0787 0.7500 0.291 Uiso 1 1 d R C -1
O2W O 0.0000 0.1975(8) 0.7500 0.116(5) Uiso 1 2 d S . .
H2A H 0.0700 0.2200 0.7856 0.151 Uiso 1 1 d R . .

loop_
_atom_site_aniso_label
_atom_site_aniso_U_11
_atom_site_aniso_U_22
_atom_site_aniso_U_33
_atom_site_aniso_U_23
_atom_site_aniso_U_13
_atom_site_aniso_U_12
Ce 0.0141(2) 0.0118(2) 0.0172(2) 0.000 0.00707(14) 0.000
Zn 0.0400(6) 0.0690(8) 0.0406(6) -0.0394(6) 0.0315(5) -0.0399(6)
C11 0.015(2) 0.031(3) 0.019(2) -0.010(2) 0.0048(18) 0.0007(19)
C12 0.020(2) 0.040(3) 0.019(2) -0.010(2) 0.0014(19) 0.010(2)
C13 0.033(3) 0.031(3) 0.016(2) 0.000(2) 0.002(2) 0.012(2)
C14 0.029(3) 0.019(2) 0.019(2) 0.0020(19) 0.007(2) 0.003(2)
C15 0.018(2) 0.016(2) 0.015(2) -0.0007(17) 0.0033(17) 0.0006(17)
C16 0.018(2) 0.016(2) 0.019(2) -0.0002(18) 0.0032(18) -0.0048(18)
C17 0.017(2) 0.045(3) 0.029(3) -0.021(3) 0.013(2) -0.013(2)
C21 0.022(6) 0.018(5) 0.044(9) -0.003(5) 0.020(6) 0.000(4)
C22 0.061(10) 0.015(6) 0.095(14) -0.001(7) 0.062(11) 0.005(6)
C23 0.079(12) 0.020(6) 0.128(17) 0.020(8) 0.081(13) 0.017(7)
C24 0.067(11) 0.019(6) 0.093(14) 0.016(7) 0.062(11) 0.010(6)
C25 0.030(7) 0.015(5) 0.059(10) 0.012(6) 0.033(8) 0.009(5)
C26 0.071(6) 0.027(3) 0.159(10) 0.044(5) 0.098(7) 0.026(4)
N11 0.0132(18) 0.019(2) 0.0143(18) -0.0038(15) 0.0039(15) -0.0009(15)
N31 0.077(7) 0.012(3) 0.164(13) 0.000 0.101(9) 0.000
O11 0.0248(19) 0.034(2) 0.029(2) -0.0138(17) 0.0157(17) -0.0160(17)
O12 0.023(2) 0.077(4) 0.037(3) -0.029(3) 0.0132(19) -0.027(2)
O13 0.0172(16) 0.0178(16) 0.0146(15) 0.0010(13) 0.0024(13) -0.0045(13)
O14 0.028(2) 0.035(2) 0.030(2) 0.0101(18) 0.0033(17) -0.0141(18)
O21 0.0235(19) 0.0222(19) 0.043(2) 0.0145(17) 0.0201(18) 0.0066(15)
O22A 0.029(7) 0.016(6) 0.035(12) 0.008(7) 0.020(8) 0.006(5)
O22B 0.052(11) 0.023(5) 0.072(19) 0.011(8) 0.050(14) 0.006(6)

loop_
_atom_type_symbol
_atom_type_description
_atom_type_scat_dispersion_real
_atom_type_scat_dispersion_imag
_atom_type_scat_source
C C 0.0033 0.0016 'International Tables Vol C Tables 4.2.6.8 and 6.1.1.4'
H H 0.0000 0.0000 'International Tables Vol C Tables 4.2.6.8 and 6.1.1.4'
Ce Ce -0.2486 2.6331 'International Tables Vol C Tables 4.2.6.8 and 6.1.1.4'
N N 0.0061 0.0033 'International Tables Vol C Tables 4.2.6.8 and 6.1.1.4'
O O 0.0106 0.0060 'International Tables Vol C Tables 4.2.6.8 and 6.1.1.4'
Zn Zn 0.2839 1.4301 'International Tables Vol C Tables 4.2.6.8 and 6.1.1.4'

loop_
_geom_angle_atom_site_label_1
_geom_angle_atom_site_label_2
_geom_angle_atom_site_label_3
_geom_angle
_geom_angle_site_symmetry_1
_geom_angle_site_symmetry_3
_geom_angle_publ_flag
O13 Ce O13 88.35(18) . 2_656 ?
O13 Ce O11 79.41(14) . 2_656 ?
O13 Ce O11 127.35(14) 2_656 2_656 ?
O13 Ce O11 127.35(14) . . ?
O13 Ce O11 79.41(14) 2_656 . ?
O11 Ce O11 145.7(2) 2_656 . ?
O13 Ce O21 77.32(13) . 2_656 ?
O13 Ce O21 148.02(15) 2_656 2_656 ?
O11 Ce O21 78.33(15) 2_656 2_656 ?
O11 Ce O21 86.78(14) . 2_656 ?
O13 Ce O21 148.02(15) . . ?
O13 Ce O21 77.32(13) 2_656 . ?
O11 Ce O21 86.78(14) 2_656 . ?
O11 Ce O21 78.33(15) . . ?
O21 Ce O21 128.0(2) 2_656 . ?
O13 Ce N31 135.82(9) . . ?
O13 Ce N31 135.82(9) 2_656 . ?
O11 Ce N31 72.85(11) 2_656 . ?
O11 Ce N31 72.85(11) . . ?
O21 Ce N31 64.00(10) 2_656 . ?
O21 Ce N31 64.00(10) . . ?
O13 Ce N11 76.38(13) . 2_656 ?
O13 Ce N11 64.14(13) 2_656 2_656 ?
O11 Ce N11 63.21(14) 2_656 2_656 ?
O11 Ce N11 136.62(13) . 2_656 ?
O21 Ce N11 136.49(14) 2_656 2_656 ?
O21 Ce N11 71.65(15) . 2_656 ?
N31 Ce N11 117.92(9) . 2_656 ?
O13 Ce N11 64.14(13) . . ?
O13 Ce N11 76.38(13) 2_656 . ?
O11 Ce N11 136.62(13) 2_656 . ?
O11 Ce N11 63.21(14) . . ?
O21 Ce N11 71.65(15) 2_656 . ?
O21 Ce N11 136.49(14) . . ?
N31 Ce N11 117.92(9) . . ?
N11 Ce N11 124.17(19) 2_656 . ?
O31B Zn O31B 180.0(11) 5_556 . y
O31B Zn O32A 76.5(6) 5_556 . y
O31B Zn O32A 103.5(6) . . y
O31B Zn O32A 103.5(6) 5_556 5_556 y
O31B Zn O32A 76.5(6) . 5_556 y
O32A Zn O32A 180.000(1) . 5_556 y
O31B Zn O12 93.4(4) 5_556 . y
O31B Zn O12 86.6(4) . . y
O32A Zn O12 87.4(3) . . y
O32A Zn O12 92.6(3) 5_556 . y
O31B Zn O12 86.6(4) 5_556 5_556 y
O31B Zn O12 93.4(4) . 5_556 y
O32A Zn O12 92.6(3) . 5_556 y
O32A Zn O12 87.4(3) 5_556 5_556 y
O12 Zn O12 180.00(18) . 5_556 y
O31B Zn O31A 13.6(4) 5_556 5_556 y
O31B Zn O31A 166.4(4) . 5_556 y
O32A Zn O31A 88.9(5) . 5_556 y
O32A Zn O31A 91.1(5) 5_556 5_556 y
O12 Zn O31A 88.3(3) . 5_556 y
O12 Zn O31A 91.7(3) 5_556 5_556 y
O31B Zn O31A 166.4(4) 5_556 . y
O31B Zn O31A 13.6(4) . . y
O32A Zn O31A 91.1(5) . . y
O32A Zn O31A 88.9(5) 5_556 . y
O12 Zn O31A 91.7(3) . . y
O12 Zn O31A 88.3(3) 5_556 . y
O31A Zn O31A 180.000(1) 5_556 . y
O31B Zn O32B 91.3(7) 5_556 . y
O31B Zn O32B 88.7(7) . . y
O32A Zn O32B 19.9(3) . . y
O32A Zn O32B 160.1(3) 5_556 . y
O12 Zn O32B 99.9(3) . . y
O12 Zn O32B 80.1(3) 5_556 . y
O31A Zn O32B 104.6(5) 5_556 . y
O31A Zn O32B 75.4(5) . . y
O31B Zn O32B 88.7(7) 5_556 5_556 y
O31B Zn O32B 91.3(7) . 5_556 y
O32A Zn O32B 160.1(3) . 5_556 y
O32A Zn O32B 19.9(3) 5_556 5_556 y
O12 Zn O32B 80.1(3) . 5_556 y
O12 Zn O32B 99.9(3) 5_556 5_556 y
O31A Zn O32B 75.4(5) 5_556 5_556 y
O31A Zn O32B 104.6(5) . 5_556 y
O32B Zn O32B 180.000(1) . 5_556 y
N11 C11 C12 121.3(5) . . ?
N11 C11 C17 112.9(5) . . ?
C12 C11 C17 125.8(5) . . ?
C13 C12 C11 118.9(5) . . ?
C12 C13 C14 120.1(5) . . ?
C13 C14 C15 117.5(5) . . ?
N11 C15 C14 122.2(5) . . ?
N11 C15 C16 113.5(4) . . ?
C14 C15 C16 124.3(5) . . ?
O14 C16 O13 125.5(5) . . ?
O14 C16 C15 120.7(5) . . ?
O13 C16 C15 113.7(4) . . ?
O12 C17 O11 125.3(6) . . ?
O12 C17 C11 119.3(6) . . ?
O11 C17 C11 115.4(5) . . ?
N31 C21 C22 126.2(11) . . ?
N31 C21 C26 105.3(9) . 2_656 ?
C22 C21 C26 124.2(11) . 2_656 ?
C21 C22 C23 118.5(13) . . ?
C22 C23 C24 118.9(13) . . ?
C25 C24 C23 117.4(14) . . ?
C24 C25 C26 124.5(11) . . ?
C24 C25 N31 122.7(12) . . ?
C26 C25 N31 110.2(9) . . ?
O22B C26 O21 131.6(9) . . ?
O22B C26 O22A 32.4(11) . . ?
O21 C26 O22A 116.6(14) . . ?
O22B C26 C25 112.8(10) . . ?
O21 C26 C25 115.6(7) . . ?
O22A C26 C25 118.2(10) . . ?
O22B C26 C21 110.2(19) . 2_656 ?
O21 C26 C21 110.5(8) . 2_656 ?
O22A C26 C21 132.9(13) . 2_656 ?
C25 C26 C21 31.4(7) . 2_656 ?
C15 N11 C11 119.9(5) . . ?
C15 N11 Ce 119.5(3) . . ?
C11 N11 Ce 120.6(4) . . ?
C21 N31 C21 113.9(12) 2_656 . ?
C21 N31 C25 110.9(8) 2_656 2_656 ?
C21 N31 C25 36.4(8) . 2_656 ?
C21 N31 C25 36.4(8) 2_656 . ?
C21 N31 C25 110.9(8) . . ?
C25 N31 C25 131.6(12) 2_656 . ?
C21 N31 Ce 123.1(6) 2_656 . ?
C21 N31 Ce 123.1(6) . . ?
C25 N31 Ce 114.2(6) 2_656 . ?
C25 N31 Ce 114.2(6) . . ?
C17 O11 Ce 128.0(4) . . ?
C17 O12 Zn 126.6(5) . . ?
C16 O13 Ce 128.4(3) . . ?
C26 O21 Ce 126.9(5) . . ?
C31A O31A Zn 137.1(15) . . ?
C31B O31B Zn 120.9(11) . . ?

loop_
_geom_bond_atom_site_label_1
_geom_bond_atom_site_label_2
_geom_bond_distance
_geom_bond_site_symmetry_2
_geom_bond_publ_flag
Ce O13 2.311(3) . y
Ce O13 2.311(3) 2_656 y
Ce O11 2.362(4) 2_656 y
Ce O11 2.362(4) . y
Ce O21 2.369(4) 2_656 y
Ce O21 2.369(4) . y
Ce N31 2.495(8) . y
Ce N11 2.519(4) 2_656 y
Ce N11 2.519(4) . y
Zn O31B 1.935(12) 5_556 y
Zn O31B 1.935(12) . y
Zn O32A 1.987(8) . y
Zn O32A 1.987(8) 5_556 y
Zn O12 2.137(6) . y
Zn O12 2.137(6) 5_556 y
Zn O31A 2.196(14) 5_556 y
Zn O31A 2.196(14) . y
Zn O32B 2.217(10) . y
Zn O32B 2.217(10) 5_556 y
C11 N11 1.342(6) . ?
C11 C12 1.384(8) . ?
C11 C17 1.494(8) . ?
C12 C13 1.384(10) . ?
C13 C14 1.386(8) . ?
C14 C15 1.398(7) . ?
C15 N11 1.333(6) . ?
C15 C16 1.515(7) . ?
C16 O14 1.224(7) . ?
C16 O13 1.296(6) . ?
C17 O12 1.248(7) . ?
C17 O11 1.272(8) . ?
C21 N31 1.276(12) . ?
C21 C22 1.384(17) . ?
C21 C26 1.704(18) 2_656 ?
C22 C23 1.39(2) . ?
C23 C24 1.40(2) . ?
C24 C25 1.386(17) . ?
C25 C26 1.413(13) . ?
C25 N31 1.493(14) . ?
C26 O22B 1.203(12) . ?
C26 O21 1.281(8) . ?
C26 O22A 1.38(2) . ?
C26 C21 1.704(18) 2_656 ?
C31A O31A 1.30(3) . ?
C31B O31B 1.36(2) . ?
N31 C21 1.276(12) 2_656 ?
N31 C25 1.493(14) 2_656 ?
